data_2015953
loop_
_publ_author_name
'Braendvang, Morten'
'Gundersen, Lise-Lotte'

_publ_section_title
;
 2-Chloro-6-(2-furyl)-9-(4-methoxybenzyl)-9<i>H</i>-purine
;
_journal_coeditor_code LN3042
_journal_issue 5
_journal_name_full 'Acta Crystallographica Section C'
_journal_page_first o274
_journal_page_last o276
_journal_paper_doi 10.1107/S0108270107011596
_journal_volume 63
_journal_year 2007
_chemical_formula_iupac 'C17 H13 Cl N4 O2'
_chemical_formula_moiety 'C17 H13 Cl N4 O2'
_chemical_formula_sum 'C17 H13 Cl N4 O2'
_chemical_formula_weight 340.76
_chemical_melting_point 188
_chemical_name_systematic
;
2-Chloro-6-(2-furyl)-9-(4-methoxybenzyl)-9H-purine
;
_space_group_IT_number 29
_symmetry_cell_setting orthorhombic
_symmetry_space_group_name_Hall 'P 2c -2ac'
_symmetry_space_group_name_H-M 'P c a 21'
_audit_creation_method 'WinGX routine CIF_UPDATE'
_cell_angle_alpha 90
_cell_angle_beta 90
_cell_angle_gamma 90
_cell_formula_units_Z 8
_cell_length_a 8.6963(4)
_cell_length_b 24.5966(11)
_cell_length_c 14.3247(7)
_cell_measurement_reflns_used 7767
_cell_measurement_temperature 105(2)
_cell_measurement_theta_max 39.72
_cell_measurement_theta_min 2.49
_cell_volume 3064.0(2)
_computing_cell_refinement 'SAINT (Bruker, 1998)'
_computing_data_collection 'SMART (Bruker, 1998)'
_computing_data_reduction 'SAINT (Bruker, 1998)'
_computing_molecular_graphics
;
ORTEP-3 for Windows (Version 1.08; Farrugia, 1997) and
POV-Ray for Windows (Cason, 2004)
;
_computing_publication_material 'SHELXL97 and WinGX (Farrugia, 1999)'
_computing_structure_refinement 'SHELXL97 (Sheldrick, 1997)'
_computing_structure_solution 'SHELXS97 (Sheldrick, 1997)'
_diffrn_measured_fraction_theta_full 0.992
_diffrn_measured_fraction_theta_max 0.969
_diffrn_measurement_device_type 'Siemens SMART CCD area-detector'
_diffrn_measurement_method 'Sets of exposures each taken over 0.3\% \w rotation'
_diffrn_radiation_type MoK\a
_diffrn_radiation_wavelength 0.71073
_diffrn_reflns_av_R_equivalents 0.0394
_diffrn_reflns_limit_h_max 15
_diffrn_reflns_limit_h_min -14
_diffrn_reflns_limit_k_max 40
_diffrn_reflns_limit_k_min -44
_diffrn_reflns_limit_l_max 25
_diffrn_reflns_limit_l_min -23
_diffrn_reflns_number 49273
_diffrn_reflns_theta_full 39.5
_diffrn_reflns_theta_max 40.2
_diffrn_reflns_theta_min 1.66
_diffrn_standards_decay_% 0
_diffrn_standards_interval_count 0
_diffrn_standards_interval_time 0
_diffrn_standards_number 0
_exptl_absorpt_coefficient_mu 0.268
_exptl_absorpt_correction_T_max 0.995
_exptl_absorpt_correction_T_min 0.83
_exptl_absorpt_correction_type empirical
_exptl_absorpt_process_details '(SADABS; Sheldrick, 1996)'
_exptl_crystal_colour Colourless
_exptl_crystal_density_diffrn 1.477
_exptl_crystal_density_method 'not measured'
_exptl_crystal_description Plate
_exptl_crystal_F_000 1408
_exptl_crystal_size_max 0.4
_exptl_crystal_size_mid 0.3
_exptl_crystal_size_min 0.02
_refine_diff_density_max 0.462
_refine_diff_density_min -0.302
_refine_ls_abs_structure_details 'Flack (1983), with 8178 Friedel pairs'
_refine_ls_abs_structure_Flack -0.01(3)
_refine_ls_extinction_method none
_refine_ls_goodness_of_fit_ref 0.891
_refine_ls_hydrogen_treatment constr
_refine_ls_matrix_type full
_refine_ls_number_parameters 435
_refine_ls_number_reflns 17784
_refine_ls_number_restraints 1
_refine_ls_restrained_S_all 0.891
_refine_ls_R_factor_gt 0.0385
_refine_ls_shift/su_max 0.002
_refine_ls_structure_factor_coef Fsqd
_refine_ls_weighting_details 'calc w = 1/[\s^2^(Fo^2^)+(0.0472P)^2^] where P=(Fo^2^+2Fc^2^)/3'
_refine_ls_weighting_scheme calc
_refine_ls_wR_factor_ref 0.088
_reflns_number_gt 12073
_reflns_number_total 17784
_reflns_threshold_expression I>2\s(I)
_cod_data_source_file ln3042.cif
_cod_data_source_block I
_cod_database_code 2015953
_cod_database_fobs_code 2015953

loop_
_symmetry_equiv_pos_as_xyz
'x, y, z'
'-x, -y, z+1/2'
'x+1/2, -y, z'
'-x+1/2, y, z+1/2'

loop_
_atom_site_type_symbol
_atom_site_label
_atom_site_fract_x
_atom_site_fract_y
_atom_site_fract_z
_atom_site_U_iso_or_equiv
_atom_site_adp_type
_atom_site_calc_flag
_atom_site_refinement_flags
_atom_site_occupancy
C C2A 0.59897(12) 0.84526(4) 0.52085(8) 0.01752(18) Uani d . 1
C C4A 0.83104(11) 0.81416(4) 0.54569(7) 0.01716(18) Uani d . 1
C C8A 1.01781(12) 0.75989(5) 0.58759(8) 0.0250(2) Uani d . 1
H H8A 1.1192 0.7471 0.5989 0.03 Uiso calc R 1
C C5A 0.77394(11) 0.76467(4) 0.57984(7) 0.01752(18) Uani d . 1
C C6A 0.61351(11) 0.75903(4) 0.58149(7) 0.01573(18) Uani d . 1
C C17A 0.53788(12) 0.71070(4) 0.61642(8) 0.01779(18) Uani d . 1
C C21A 0.59340(15) 0.66286(5) 0.65138(8) 0.0237(2) Uani d . 1
H H21A 0.6984 0.6529 0.6576 0.028 Uiso calc R 1
C C20A 0.46366(17) 0.63099(5) 0.67652(9) 0.0290(3) Uani d . 1
H H20A 0.4646 0.5956 0.7031 0.035 Uiso calc R 1
C C19A 0.33829(15) 0.66115(5) 0.65499(9) 0.0285(3) Uani d . 1
H H19A 0.2351 0.6497 0.6645 0.034 Uiso calc R 1
C C10A 1.10090(13) 0.85253(5) 0.52522(9) 0.0256(2) Uani d . 1
H H10A 1.0683 0.8704 0.4665 0.031 Uiso calc R 1
H H10B 1.2023 0.8354 0.5142 0.031 Uiso calc R 1
C C11A 1.11604(12) 0.89488(5) 0.60126(8) 0.02070(19) Uani d . 1
C C12A 1.03108(14) 0.94304(5) 0.59850(9) 0.0280(2) Uani d . 1
H H12A 0.9655 0.95 0.5468 0.034 Uiso calc R 1
C C13A 1.04119(15) 0.98076(5) 0.67015(10) 0.0297(3) Uani d . 1
H H13A 0.983 1.0134 0.6673 0.036 Uiso calc R 1
C C14A 1.13697(12) 0.97078(5) 0.74650(9) 0.0230(2) Uani d . 1
C C15A 1.22258(12) 0.92301(5) 0.75040(9) 0.0225(2) Uani d . 1
H H15A 1.2879 0.916 0.8022 0.027 Uiso calc R 1
C C16A 1.21174(12) 0.88559(5) 0.67772(9) 0.0219(2) Uani d . 1
H H16A 1.2707 0.8531 0.6803 0.026 Uiso calc R 1
C C23A 1.25094(17) 1.00705(6) 0.88609(10) 0.0321(3) Uani d . 1
H H23B 1.2512 1.041 0.9219 0.048 Uiso calc R 1
H H23C 1.3523 1.0015 0.8578 0.048 Uiso calc R 1
H H23A 1.2273 0.9766 0.9278 0.048 Uiso calc R 1
N N3A 0.74811(11) 0.85633(4) 0.51483(7) 0.01807(17) Uani d . 1
N N9A 0.98807(10) 0.81022(4) 0.55052(7) 0.02054(18) Uani d . 1
N N7A 0.89430(11) 0.73066(4) 0.60624(7) 0.02257(18) Uani d . 1
N N1A 0.52548(10) 0.80099(4) 0.55050(6) 0.01702(15) Uani d . 1
O O18A 0.37981(9) 0.71026(3) 0.61765(6) 0.02229(16) Uani d . 1
O O22A 1.13690(10) 1.01013(4) 0.81416(7) 0.0317(2) Uani d . 1
Cl Cl2A 0.47867(3) 0.897752(11) 0.48363(2) 0.02667(6) Uani d . 1
C C2B 0.59777(11) 0.65406(4) 0.91328(7) 0.01713(18) Uani d . 1
C C4B 0.36619(11) 0.68669(4) 0.89193(7) 0.01730(18) Uani d . 1
C C8B 0.18027(13) 0.74230(5) 0.85371(9) 0.0241(2) Uani d . 1
H H8B 0.0791 0.7559 0.8444 0.029 Uiso calc R 1
C C5B 0.42413(12) 0.73578(4) 0.85669(7) 0.01761(18) Uani d . 1
C C6B 0.58461(11) 0.74013(4) 0.85200(7) 0.01574(17) Uani d . 1
C C17B 0.66089(12) 0.78842(4) 0.81701(7) 0.01702(17) Uani d . 1
C C21B 0.60471(14) 0.83552(5) 0.77956(8) 0.0228(2) Uani d . 1
H H21B 0.4996 0.8448 0.771 0.027 Uiso calc R 1
C C20B 0.73467(16) 0.86798(5) 0.75591(9) 0.0267(2) Uani d . 1
H H20B 0.7335 0.9031 0.7283 0.032 Uiso calc R 1
C C19B 0.85975(14) 0.83884(5) 0.78059(9) 0.0263(2) Uani d . 1
H H19B 0.9628 0.8508 0.7728 0.032 Uiso calc R 1
C C10B 0.09460(13) 0.64895(5) 0.91101(9) 0.0242(2) Uani d . 1
H H10D -0.0084 0.6658 0.9168 0.029 Uiso calc R 1
H H10E 0.1204 0.6319 0.9716 0.029 Uiso calc R 1
C C11B 0.09010(12) 0.60563(5) 0.83611(8) 0.02013(19) Uani d . 1
C C12B 0.18216(13) 0.55933(5) 0.84251(8) 0.0236(2) Uani d . 1
H H12B 0.2447 0.554 0.8961 0.028 Uiso calc R 1
C C13B 0.18361(13) 0.52089(5) 0.77144(9) 0.0241(2) Uani d . 1
H H13B 0.2459 0.4893 0.7768 0.029 Uiso calc R 1
C C14B 0.09293(12) 0.52888(4) 0.69193(8) 0.01968(19) Uani d . 1
C C15B -0.00166(13) 0.57468(4) 0.68475(8) 0.02012(19) Uani d . 1
H H15B -0.0645 0.5799 0.6313 0.024 Uiso calc R 1
C C16B -0.00234(12) 0.61272(5) 0.75761(9) 0.0208(2) Uani d . 1
H H16B -0.0668 0.6438 0.7534 0.025 Uiso calc R 1
C C23B 0.00844(15) 0.49465(6) 0.54469(10) 0.0294(3) Uani d . 1
H H23D 0.0258 0.4639 0.5026 0.044 Uiso calc R 1
H H23E 0.0332 0.5286 0.5123 0.044 Uiso calc R 1
H H23F -0.0996 0.4952 0.5641 0.044 Uiso calc R 1
N N3B 0.44816(10) 0.64404(4) 0.92208(7) 0.01877(17) Uani d . 1
N N9B 0.20869(10) 0.69148(4) 0.88961(7) 0.02083(18) Uani d . 1
N N7B 0.30427(11) 0.77080(4) 0.83311(8) 0.02383(19) Uani d . 1
N N1B 0.67202(10) 0.69786(4) 0.88118(6) 0.01698(15) Uani d . 1
O O18B 0.81862(9) 0.78974(3) 0.81841(6) 0.02123(15) Uani d . 1
O O22B 0.10456(10) 0.48920(3) 0.62503(6) 0.02652(17) Uani d . 1
Cl Cl2B 0.71778(3) 0.601047(11) 0.94872(2) 0.02462(6) Uani d . 1

loop_
_atom_site_aniso_label
_atom_site_aniso_U_11
_atom_site_aniso_U_22
_atom_site_aniso_U_33
_atom_site_aniso_U_12
_atom_site_aniso_U_13
_atom_site_aniso_U_23
C2A 0.0144(4) 0.0203(5) 0.0178(4) 0.0004(3) 0.0019(3) 0.0009(4)
C4A 0.0122(4) 0.0236(5) 0.0157(4) -0.0009(3) 0.0008(3) -0.0050(3)
C8A 0.0154(4) 0.0325(6) 0.0271(6) 0.0059(4) -0.0031(4) -0.0088(5)
C5A 0.0153(4) 0.0205(4) 0.0168(4) 0.0016(3) -0.0011(4) -0.0039(3)
C6A 0.0152(4) 0.0176(5) 0.0144(5) 0.0000(3) 0.0003(4) -0.0023(3)
C17A 0.0181(4) 0.0185(4) 0.0167(5) -0.0011(3) 0.0005(4) -0.0016(3)
C21A 0.0327(6) 0.0174(5) 0.0209(5) 0.0021(4) -0.0012(4) -0.0004(4)
C20A 0.0467(7) 0.0193(5) 0.0211(6) -0.0064(5) 0.0041(5) 0.0001(4)
C19A 0.0342(6) 0.0246(6) 0.0269(6) -0.0117(5) 0.0105(5) -0.0016(4)
C10A 0.0148(4) 0.0387(6) 0.0234(5) -0.0071(4) 0.0034(4) -0.0086(5)
C11A 0.0133(4) 0.0283(5) 0.0205(5) -0.0037(3) 0.0024(4) -0.0036(4)
C12A 0.0215(5) 0.0344(6) 0.0283(6) 0.0010(4) -0.0062(5) 0.0020(5)
C13A 0.0250(6) 0.0259(6) 0.0383(7) 0.0029(4) -0.0031(5) -0.0026(5)
C14A 0.0185(4) 0.0231(5) 0.0274(5) -0.0051(4) 0.0031(4) -0.0039(4)
C15A 0.0200(5) 0.0240(5) 0.0236(5) -0.0025(4) -0.0021(4) -0.0029(4)
C16A 0.0176(5) 0.0241(5) 0.0239(5) 0.0009(4) -0.0010(4) -0.0033(4)
C23A 0.0318(6) 0.0353(7) 0.0292(7) -0.0138(5) 0.0059(5) -0.0111(5)
N3A 0.0153(4) 0.0212(4) 0.0178(4) -0.0016(3) 0.0021(3) -0.0006(3)
N9A 0.0120(3) 0.0279(5) 0.0217(4) -0.0005(3) 0.0005(3) -0.0069(4)
N7A 0.0179(4) 0.0254(5) 0.0244(5) 0.0058(3) -0.0036(3) -0.0043(4)
N1A 0.0141(4) 0.0200(4) 0.0170(4) -0.0007(3) 0.0007(3) 0.0007(3)
O18A 0.0192(3) 0.0217(4) 0.0260(4) -0.0036(3) 0.0047(3) 0.0008(3)
O22A 0.0281(4) 0.0271(4) 0.0398(5) -0.0024(3) -0.0005(4) -0.0140(4)
Cl2A 0.01891(11) 0.02432(12) 0.03677(15) 0.00315(9) 0.00297(10) 0.01145(11)
C2B 0.0151(4) 0.0188(5) 0.0175(4) -0.0012(3) -0.0012(4) -0.0002(3)
C4B 0.0125(4) 0.0232(5) 0.0161(4) -0.0021(3) -0.0001(3) -0.0039(4)
C8B 0.0169(5) 0.0285(6) 0.0269(6) 0.0049(4) -0.0019(4) -0.0047(5)
C5B 0.0156(4) 0.0199(5) 0.0174(5) 0.0006(3) -0.0004(3) -0.0034(3)
C6B 0.0155(4) 0.0172(4) 0.0145(4) -0.0013(3) 0.0001(3) -0.0023(3)
C17B 0.0169(4) 0.0190(4) 0.0152(4) -0.0007(3) 0.0008(4) -0.0016(3)
C21B 0.0284(5) 0.0202(5) 0.0198(5) 0.0017(4) -0.0019(4) -0.0013(4)
C20B 0.0413(7) 0.0178(5) 0.0211(5) -0.0047(4) 0.0035(5) 0.0002(4)
C19B 0.0295(6) 0.0256(6) 0.0238(6) -0.0101(4) 0.0058(5) -0.0014(4)
C10B 0.0160(4) 0.0351(6) 0.0216(5) -0.0066(4) 0.0054(4) -0.0076(4)
C11B 0.0143(4) 0.0264(5) 0.0197(5) -0.0049(4) 0.0019(4) -0.0020(4)
C12B 0.0183(4) 0.0318(6) 0.0207(5) -0.0025(4) -0.0033(4) 0.0024(4)
C13B 0.0211(5) 0.0233(5) 0.0279(6) 0.0031(4) -0.0026(4) 0.0021(4)
C14B 0.0175(4) 0.0195(4) 0.0221(5) -0.0014(3) 0.0014(4) -0.0014(4)
C15B 0.0183(4) 0.0222(5) 0.0199(5) -0.0004(3) -0.0035(4) -0.0014(4)
C16B 0.0160(4) 0.0225(5) 0.0239(5) 0.0002(3) -0.0004(4) -0.0032(4)
C23B 0.0278(6) 0.0334(6) 0.0269(6) 0.0043(5) -0.0034(5) -0.0097(5)
N3B 0.0152(4) 0.0235(4) 0.0176(4) -0.0033(3) -0.0001(3) -0.0013(3)
N9B 0.0131(4) 0.0279(5) 0.0215(4) -0.0012(3) 0.0017(3) -0.0062(4)
N7B 0.0184(4) 0.0256(5) 0.0274(5) 0.0035(3) -0.0007(4) -0.0035(4)
N1B 0.0148(3) 0.0184(4) 0.0178(4) -0.0015(3) 0.0000(3) 0.0000(3)
O18B 0.0177(3) 0.0219(4) 0.0241(4) -0.0044(3) 0.0030(3) 0.0007(3)
O22B 0.0268(4) 0.0230(4) 0.0297(4) 0.0047(3) -0.0048(3) -0.0076(3)
Cl2B 0.01861(11) 0.02191(12) 0.03336(14) 0.00040(8) -0.00054(10) 0.00709(11)

loop_
_atom_type_symbol
_atom_type_description
_atom_type_scat_dispersion_real
_atom_type_scat_dispersion_imag
_atom_type_scat_source
C C 0.0033 0.0016 'International Tables Vol C Tables 4.2.6.8 and 6.1.1.4'
H H 0 0 'International Tables Vol C Tables 4.2.6.8 and 6.1.1.4'
N N 0.0061 0.0033 'International Tables Vol C Tables 4.2.6.8 and 6.1.1.4'
O O 0.0106 0.006 'International Tables Vol C Tables 4.2.6.8 and 6.1.1.4'
Cl Cl 0.1484 0.1585 'International Tables Vol C Tables 4.2.6.8 and 6.1.1.4'

loop_
_geom_angle_atom_site_label_1
_geom_angle_atom_site_label_2
_geom_angle_atom_site_label_3
_geom_angle
N3A C2A N1A 131.07(10)
N3A C2A Cl2A 114.44(8)
N1A C2A Cl2A 114.49(8)
N3A C4A N9A 127.45(10)
N3A C4A C5A 126.66(9)
N9A C4A C5A 105.89(9)
N7A C8A N9A 114.61(9)
N7A C8A H8A 122.7
N9A C8A H8A 122.7
N7A C5A C4A 110.49(9)
N7A C5A C6A 133.16(10)
C4A C5A C6A 116.35(9)
N1A C6A C5A 118.67(10)
N1A C6A C17A 118.71(9)
C5A C6A C17A 122.61(10)
C21A C17A O18A 109.99(9)
C21A C17A C6A 132.30(10)
O18A C17A C6A 117.71(9)
C17A C21A C20A 106.70(11)
C17A C21A H21A 126.7
C20A C21A H21A 126.7
C19A C20A C21A 106.23(11)
C19A C20A H20A 126.9
C21A C20A H20A 126.9
C20A C19A O18A 111.09(11)
C20A C19A H19A 124.5
O18A C19A H19A 124.5
N9A C10A C11A 111.50(9)
N9A C10A H10A 109.3
C11A C10A H10A 109.3
N9A C10A H10B 109.3
C11A C10A H10B 109.3
H10A C10A H10B 108
C12A C11A C16A 118.48(11)
C12A C11A C10A 121.17(11)
C16A C11A C10A 120.31(11)
C13A C12A C11A 120.88(11)
C13A C12A H12A 119.6
C11A C12A H12A 119.6
C12A C13A C14A 119.99(11)
C12A C13A H13A 120
C14A C13A H13A 120
O22A C14A C15A 124.63(11)
O22A C14A C13A 115.44(11)
C15A C14A C13A 119.92(11)
C16A C15A C14A 119.45(11)
C16A C15A H15A 120.3
C14A C15A H15A 120.3
C15A C16A C11A 121.28(11)
C15A C16A H16A 119.4
C11A C16A H16A 119.4
O22A C23A H23B 109.5
O22A C23A H23C 109.5
H23B C23A H23C 109.5
O22A C23A H23A 109.5
H23B C23A H23A 109.5
H23C C23A H23A 109.5
C2A N3A C4A 110.22(9)
C4A N9A C8A 105.73(9)
C4A N9A C10A 126.89(10)
C8A N9A C10A 127.32(9)
C8A N7A C5A 103.27(9)
C2A N1A C6A 117.03(9)
C19A O18A C17A 105.99(9)
C14A O22A C23A 118.12(10)
N3B C2B N1B 130.83(10)
N3B C2B Cl2B 114.77(8)
N1B C2B Cl2B 114.40(8)
N3B C4B N9B 127.21(10)
N3B C4B C5B 126.80(9)
N9B C4B C5B 105.98(9)
N7B C8B N9B 114.84(10)
N7B C8B H8B 122.6
N9B C8B H8B 122.6
N7B C5B C4B 110.53(9)
N7B C5B C6B 133.31(10)
C6B C5B C4B 116.16(10)
N1B C6B C5B 119.06(10)
N1B C6B C17B 118.61(9)
C5B C6B C17B 122.34(10)
C21B C17B O18B 110.05(9)
C21B C17B C6B 131.79(10)
O18B C17B C6B 118.15(9)
C17B C21B C20B 106.55(11)
C17B C21B H21B 126.7
C20B C21B H21B 126.7
C19B C20B C21B 106.21(10)
C19B C20B H20B 126.9
C21B C20B H20B 126.9
C20B C19B O18B 111.17(10)
C20B C19B H19B 124.4
O18B C19B H19B 124.4
N9B C10B C11B 111.70(9)
N9B C10B H10D 109.3
C11B C10B H10D 109.3
N9B C10B H10E 109.3
C11B C10B H10E 109.3
H10D C10B H10E 107.9
C16B C11B C12B 119.10(10)
C12B C11B C10B 120.90(10)
C16B C11B C10B 119.96(10)
C13B C12B C11B 120.84(10)
C13B C12B H12B 119.6
C11B C12B H12B 119.6
C12B C13B C14B 119.71(10)
C12B C13B H13B 120.1
C14B C13B H13B 120.1
O22B C14B C15B 124.41(10)
O22B C14B C13B 115.29(10)
C13B C14B C15B 120.30(10)
C14B C15B C16B 119.03(11)
C14B C15B H15B 120.5
C16B C15B H15B 120.5
C11B C16B C15B 121.00(10)
C11B C16B H16B 119.5
C15B C16B H16B 119.5
O22B C23B H23D 109.5
O22B C23B H23E 109.5
H23D C23B H23E 109.5
O22B C23B H23F 109.5
H23D C23B H23F 109.5
H23E C23B H23F 109.5
C2B N3B C4B 110.17(9)
C8B N9B C4B 105.44(9)
C8B N9B C10B 127.04(10)
C4B N9B C10B 127.20(10)
C8B N7B C5B 103.21(10)
C2B N1B C6B 116.98(9)
C19B O18B C17B 106.02(9)
C14B O22B C23B 116.93(9)

loop_
_geom_bond_atom_site_label_1
_geom_bond_atom_site_label_2
_geom_bond_distance
C2A N3A 1.3280(14)
C2A N1A 1.3320(13)
C2A Cl2A 1.7453(11)
C4A N3A 1.3385(14)
C4A N9A 1.3708(13)
C4A C5A 1.4027(15)
C8A N7A 1.3198(15)
C8A N9A 1.3717(16)
C8A H8A 0.95
C5A N7A 1.3922(13)
C5A C6A 1.4022(14)
C6A N1A 1.3595(13)
C6A C17A 1.4479(15)
C17A C21A 1.3670(16)
C17A O18A 1.3748(13)
C21A C20A 1.4202(18)
C21A H21A 0.95
C20A C19A 1.354(2)
C20A H20A 0.95
C19A O18A 1.3696(14)
C19A H19A 0.95
C10A N9A 1.4755(15)
C10A C11A 1.5128(16)
C10A H10A 0.99
C10A H10B 0.99
C11A C12A 1.3968(17)
C11A C16A 1.3944(17)
C12A C13A 1.3863(19)
C12A H12A 0.95
C13A C14A 1.3966(18)
C13A H13A 0.95
C14A O22A 1.3698(15)
C14A C15A 1.3920(16)
C15A C16A 1.3929(16)
C15A H15A 0.95
C16A H16A 0.95
C23A O22A 1.4322(18)
C23A H23B 0.98
C23A H23C 0.98
C23A H23A 0.98
C2B N3B 1.3302(13)
C2B N1B 1.3377(14)
C2B Cl2B 1.7455(11)
C4B N3B 1.3398(14)
C4B N9B 1.3752(13)
C4B C5B 1.4024(15)
C8B N7B 1.3196(16)
C8B N9B 1.3740(16)
C8B H8B 0.95
C5B N7B 1.3938(14)
C5B C6B 1.4013(14)
C6B N1B 1.3540(14)
C6B C17B 1.4497(15)
C17B C21B 1.3670(15)
C17B O18B 1.3722(12)
C21B C20B 1.4247(17)
C21B H21B 0.95
C20B C19B 1.3500(19)
C20B H20B 0.95
C19B O18B 1.3710(14)
C19B H19B 0.95
C10B N9B 1.4740(15)
C10B C11B 1.5127(16)
C10B H10D 0.99
C10B H10E 0.99
C11B C16B 1.3932(16)
C11B C12B 1.3950(16)
C12B C13B 1.3895(17)
C12B H12B 0.95
C13B C14B 1.3992(17)
C13B H13B 0.95
C14B O22B 1.3715(13)
C14B C15B 1.3987(15)
C15B C16B 1.4017(16)
C15B H15B 0.95
C16B H16B 0.95
C23B O22B 1.4286(16)
C23B H23D 0.98
C23B H23E 0.98
C23B H23F 0.98

loop_
_geom_hbond_atom_site_label_D
_geom_hbond_atom_site_label_H
_geom_hbond_atom_site_label_A
_geom_hbond_site_symmetry_A
_geom_hbond_distance_DH
_geom_hbond_distance_HA
_geom_hbond_distance_DA
_geom_hbond_angle_DHA
C8A H8A O18A 1_655 0.95 2.46 3.4037(13) 176
C8B H8B O18B 1_455 0.95 2.44 3.3924(14) 179
C19A H19A Cg1B 1_555 0.95 2.78 3.5261(14) 136
C19B H19B Cg1A 1_555 0.95 2.85 3.6163(13) 139

loop_
_geom_torsion_atom_site_label_1
_geom_torsion_atom_site_label_2
_geom_torsion_atom_site_label_3
_geom_torsion_atom_site_label_4
_geom_torsion
N3A C4A C5A N7A -179.53(10)
N9A C4A C5A N7A 0.50(12)
N3A C4A C5A C6A 0.11(16)
N9A C4A C5A C6A -179.87(9)
N7A C5A C6A N1A 179.57(11)
C4A C5A C6A N1A 0.04(15)
N7A C5A C6A C17A 0.69(19)
C4A C5A C6A C17A -178.84(10)
N1A C6A C17A C21A 179.86(12)
C5A C6A C17A C21A -1.25(19)
N1A C6A C17A O18A -1.00(15)
C5A C6A C17A O18A 177.89(9)
O18A C17A C21A C20A -0.50(13)
C6A C17A C21A C20A 178.70(12)
C17A C21A C20A C19A 0.28(14)
C21A C20A C19A O18A 0.03(14)
N9A C10A C11A C12A -94.59(14)
N9A C10A C11A C16A 83.09(13)
C16A C11A C12A C13A -0.14(18)
C10A C11A C12A C13A 177.58(12)
C11A C12A C13A C14A -0.2(2)
C12A C13A C14A O22A -179.00(12)
C12A C13A C14A C15A 0.21(19)
O22A C14A C15A C16A 179.18(11)
C13A C14A C15A C16A 0.05(17)
C12A C11A C16A C15A 0.41(17)
C10A C11A C16A C15A -177.33(10)
C14A C15A C16A C11A -0.37(17)
N1A C2A N3A C4A -0.59(17)
Cl2A C2A N3A C4A 179.34(8)
N9A C4A N3A C2A -179.91(11)
C5A C4A N3A C2A 0.12(15)
N7A C8A N9A C4A 0.70(13)
N7A C8A N9A C10A 178.04(11)
N3A C4A N9A C8A 179.34(11)
C5A C4A N9A C8A -0.69(12)
N3A C4A N9A C10A 1.99(18)
C5A C4A N9A C10A -178.03(10)
C11A C10A N9A C4A 78.72(15)
C11A C10A N9A C8A -98.07(13)
N9A C8A N7A C5A -0.38(13)
C6A C5A N7A C8A -179.63(12)
C4A C5A N7A C8A -0.08(12)
N3A C2A N1A C6A 0.77(18)
Cl2A C2A N1A C6A -179.16(8)
C5A C6A N1A C2A -0.41(15)
C17A C6A N1A C2A 178.52(10)
C20A C19A O18A C17A -0.33(13)
C21A C17A O18A C19A 0.51(12)
C6A C17A O18A C19A -178.81(10)
C15A C14A O22A C23A 11.24(17)
C13A C14A O22A C23A -169.59(11)
N3B C4B C5B N7B -179.42(10)
N9B C4B C5B N7B 0.26(12)
N3B C4B C5B C6B 0.63(16)
N9B C4B C5B C6B -179.70(9)
N7B C5B C6B N1B 179.91(11)
C4B C5B C6B N1B -0.15(14)
N7B C5B C6B C17B -0.02(18)
C4B C5B C6B C17B 179.92(10)
N1B C6B C17B C21B 176.61(11)
C5B C6B C17B C21B -3.46(18)
N1B C6B C17B O18B -2.39(14)
C5B C6B C17B O18B 177.54(9)
O18B C17B C21B C20B 0.24(13)
C6B C17B C21B C20B -178.83(11)
C17B C21B C20B C19B -0.20(14)
C21B C20B C19B O18B 0.10(14)
N9B C10B C11B C12B 91.21(13)
N9B C10B C11B C16B -86.23(13)
C16B C11B C12B C13B 0.68(17)
C10B C11B C12B C13B -176.78(10)
C11B C12B C13B C14B 0.69(18)
C12B C13B C14B O22B 178.80(11)
C12B C13B C14B C15B -1.52(17)
O22B C14B C15B C16B -179.37(11)
C13B C14B C15B C16B 0.97(17)
C12B C11B C16B C15B -1.23(17)
C10B C11B C16B C15B 176.25(10)
C14B C15B C16B C11B 0.41(17)
N1B C2B N3B C4B 0.37(17)
Cl2B C2B N3B C4B -179.11(8)
N9B C4B N3B C2B 179.70(10)
C5B C4B N3B C2B -0.69(15)
N7B C8B N9B C4B -0.32(14)
N7B C8B N9B C10B -174.12(11)
N3B C4B N9B C8B 179.70(11)
C5B C4B N9B C8B 0.02(12)
N3B C4B N9B C10B -6.51(18)
C5B C4B N9B C10B 173.81(10)
C11B C10B N9B C4B -70.99(15)
C11B C10B N9B C8B 101.50(13)
N9B C8B N7B C5B 0.46(14)
C6B C5B N7B C8B 179.51(12)
C4B C5B N7B C8B -0.43(13)
N3B C2B N1B C6B 0.02(18)
Cl2B C2B N1B C6B 179.50(7)
C5B C6B N1B C2B -0.13(14)
C17B C6B N1B C2B 179.80(9)
C20B C19B O18B C17B 0.04(13)
C21B C17B O18B C19B -0.17(12)
C6B C17B O18B C19B 179.03(9)
C15B C14B O22B C23B -2.45(17)
C13B C14B O22B C23B 177.22(11)

loop_
_cod_related_entry_id
_cod_related_entry_database
_cod_related_entry_code
1 ChemSpider 4435645
